data_7704444
loop_
_publ_author_name
'Picci, Giacomo'
'Bazzicalupi, Carla'
'Coles, Simon J.'
'Gratteri, Paola'
'Isaia, Francesco'
'Lippolis, Vito'
'Montis, Riccardo'
'Murgia, Sergio'
'Nocentini, Alessio'
'Orton, James B.'
'Caltagirone, Claudia'

_publ_section_title
;
 Halogenated isophthalamides and dipicolineamides: the role of the halogen
 substituents in the anion binding properties.
;
_journal_issue 27
_journal_name_full 'Dalton transactions (Cambridge, England : 2003)'
_journal_page_first 9231
_journal_page_last 9238
_journal_paper_doi 10.1039/d0dt01492c
_journal_volume 49
_journal_year 2020
_chemical_formula_moiety 'C19 H13 I2 N3 O2'
_chemical_formula_sum 'C19 H13 I2 N3 O2'
_chemical_formula_weight 569.12
_space_group_crystal_system monoclinic
_space_group_IT_number 14
_space_group_name_Hall '-P 2yn'
_space_group_name_H-M_alt 'P 1 21/n 1'
_atom_sites_solution_hydrogens mixed
_atom_sites_solution_primary direct
_audit_creation_date 2020-03-03
_audit_creation_method
;
Olex2 1.3
(compiled 2020.02.04 svn.rd84adfe8 for OlexSys, GUI svn.r6032)
;
_audit_update_record
;
2020-04-07 deposited with the CCDC.	2020-05-19 downloaded from the CCDC.
;
_cell_angle_alpha 90
_cell_angle_beta 93.3100(10)
_cell_angle_gamma 90
_cell_formula_units_Z 4
_cell_length_a 4.2221(2)
_cell_length_b 16.2083(10)
_cell_length_c 26.3584(17)
_cell_measurement_reflns_used 5653
_cell_measurement_temperature 100(2)
_cell_measurement_theta_max 27.5
_cell_measurement_theta_min 2.0
_cell_volume 1800.78(18)
_computing_cell_refinement 'CrystalClear-SM Expert 2.1 b29 (Rigaku, 2013)'
_computing_data_collection 'CrystalClear-SM Expert 3.1 b27 (Rigaku, 2013)'
_computing_data_reduction 'CrystalClear-SM Expert 2.1 b29 (Rigaku, 2013)'
_computing_molecular_graphics 'Olex2 1.3 (Dolomanov et al., 2009)'
_computing_publication_material 'Olex2 1.3 (Dolomanov et al., 2009)'
_computing_structure_refinement 'SHELXL 2018/3 (Sheldrick, 2015)'
_computing_structure_solution 'SHELXS  (Sheldrick, 2008)'
_diffrn_ambient_temperature 100(2)
_diffrn_detector 'CCD area detector'
_diffrn_detector_area_resol_mean 28.5714
_diffrn_detector_type 'Rigaku HG Saturn724+ (2x2 bin mode)'
_diffrn_measured_fraction_theta_full 0.999
_diffrn_measured_fraction_theta_max 0.997
_diffrn_measurement_details
;
scan:
	Number of images: 151
	           Slice: -77.0000 - 74.0000
	     Image width: 1.0000
	        Exp time: 5.0000
	   Rotation axis: Omega
	           Omega: 0.0000
	           Kappa: 18.0000
	             Phi: -120.0000
	             XTD: 44.8843
	          2theta: -15.7904
scan:
	Number of images: 95
	           Slice: -82.0000 - 13.0000
	     Image width: 1.0000
	        Exp time: 5.0000
	   Rotation axis: Omega
	           Omega: 0.0000
	           Kappa: -72.0000
	             Phi: 60.0000
	             XTD: 44.8843
	          2theta: -15.7904
scan:
	Number of images: 66
	           Slice: -44.0000 - 22.0000
	     Image width: 1.0000
	        Exp time: 5.0000
	   Rotation axis: Omega
	           Omega: 0.0000
	           Kappa: 72.0000
	             Phi: -60.0000
	             XTD: 44.8843
	          2theta: -15.7904
scan:
	Number of images: 52
	           Slice: -41.0000 - 11.0000
	     Image width: 1.0000
	        Exp time: 5.0000
	   Rotation axis: Omega
	           Omega: 0.0000
	           Kappa: -72.0000
	             Phi: -180.0000
	             XTD: 44.8843
	          2theta: -15.7904
scan:
	Number of images: 42
	           Slice: -58.0000 - -16.0000
	     Image width: 1.0000
	        Exp time: 5.0000
	   Rotation axis: Omega
	           Omega: 0.0000
	           Kappa: -72.0000
	             Phi: 0.0000
	             XTD: 44.8843
	          2theta: -15.7904
scan:
	Number of images: 25
	           Slice: -84.0000 - -59.0000
	     Image width: 1.0000
	        Exp time: 5.0000
	   Rotation axis: Omega
	           Omega: 0.0000
	           Kappa: -54.0000
	             Phi: 60.0000
	             XTD: 44.8843
	          2theta: -15.7904
scan:
	Number of images: 105
	           Slice: -97.0000 - 8.0000
	     Image width: 1.0000
	        Exp time: 5.0000
	   Rotation axis: Omega
	           Omega: 0.0000
	           Kappa: -36.0000
	             Phi: 60.0000
	             XTD: 44.8843
	          2theta: -15.7904
scan:
	Number of images: 26
	           Slice: -79.0000 - -53.0000
	     Image width: 1.0000
	        Exp time: 5.0000
	   Rotation axis: Omega
	           Omega: 0.0000
	           Kappa: -72.0000
	             Phi: -150.0000
	             XTD: 44.8843
	          2theta: -15.7904
;
_diffrn_measurement_device 'four-circle \k diffractometer'
_diffrn_measurement_device_type 'Rigaku FRE-HF'
_diffrn_measurement_method 'profile data from \w-scans'
_diffrn_measurement_specimen_support 'MiTeGen MicroMesh'
_diffrn_orient_matrix_type d*Trek
_diffrn_orient_matrix_UB_11 0.236223
_diffrn_orient_matrix_UB_12 0.015004
_diffrn_orient_matrix_UB_13 0.016085
_diffrn_orient_matrix_UB_21 0.005644
_diffrn_orient_matrix_UB_22 -0.048696
_diffrn_orient_matrix_UB_23 -0.037461
_diffrn_orient_matrix_UB_31 0.002758
_diffrn_orient_matrix_UB_32 0.023310
_diffrn_orient_matrix_UB_33 -0.029886
_diffrn_radiation_collimation 0.2
_diffrn_radiation_monochromator 'Confocal mirrors, HF Varimax'
_diffrn_radiation_probe x-ray
_diffrn_radiation_type 'Mo K\a'
_diffrn_radiation_wavelength 0.71075
_diffrn_radiation_xray_symbol K-L~3~
_diffrn_reflns_av_R_equivalents 0.0387
_diffrn_reflns_av_unetI/netI 0.0219
_diffrn_reflns_Laue_measured_fraction_full 0.999
_diffrn_reflns_Laue_measured_fraction_max 0.997
_diffrn_reflns_limit_h_max 5
_diffrn_reflns_limit_h_min -5
_diffrn_reflns_limit_k_max 21
_diffrn_reflns_limit_k_min -20
_diffrn_reflns_limit_l_max 34
_diffrn_reflns_limit_l_min -34
_diffrn_reflns_number 23996
_diffrn_reflns_point_group_measured_fraction_full 0.999
_diffrn_reflns_point_group_measured_fraction_max 0.997
_diffrn_reflns_theta_full 25.242
_diffrn_reflns_theta_max 27.451
_diffrn_reflns_theta_min 1.994
_diffrn_source 'Rotating Anode'
_diffrn_source_current 55.0
_diffrn_source_power 2.475
_diffrn_source_target Mo
_diffrn_source_type 'Rigaku FRE+'
_diffrn_source_voltage 45.0
_exptl_absorpt_coefficient_mu 3.512
_exptl_absorpt_correction_T_max 1.000
_exptl_absorpt_correction_T_min 0.782
_exptl_absorpt_correction_type multi-scan
_exptl_absorpt_process_details 'CrystalClear-SM Expert 3.1 b27 (Rigaku, 2013)'
_exptl_crystal_colour colourless
_exptl_crystal_colour_primary colourless
_exptl_crystal_density_diffrn 2.099
_exptl_crystal_description needle
_exptl_crystal_F_000 1080
_exptl_crystal_recrystallization_method 'The material was recrystallised from chloroform'
_exptl_crystal_size_max 0.37
_exptl_crystal_size_mid 0.04
_exptl_crystal_size_min 0.02
_refine_diff_density_max 0.634
_refine_diff_density_min -0.637
_refine_diff_density_rms 0.104
_refine_ls_extinction_method none
_refine_ls_goodness_of_fit_ref 1.038
_refine_ls_hydrogen_treatment mixed
_refine_ls_matrix_type full
_refine_ls_number_parameters 241
_refine_ls_number_reflns 4122
_refine_ls_number_restraints 2
_refine_ls_restrained_S_all 1.038
_refine_ls_R_factor_all 0.0204
_refine_ls_R_factor_gt 0.0188
_refine_ls_shift/su_max 0.001
_refine_ls_shift/su_mean 0.000
_refine_ls_structure_factor_coef Fsqd
_refine_ls_weighting_details 'w=1/[\s^2^(Fo^2^)+(0.0216P)^2^+1.7746P] where P=(Fo^2^+2Fc^2^)/3'
_refine_ls_weighting_scheme calc
_refine_ls_wR_factor_gt 0.0448
_refine_ls_wR_factor_ref 0.0458
_reflns_Friedel_coverage 0.000
_reflns_number_gt 3916
_reflns_number_total 4122
_reflns_threshold_expression 'I > 2\s(I)'
_cod_data_source_file d0dt01492c2.cif
_cod_data_source_block 2015cag0008
_cod_depositor_comments 'Adding full bibliography for 7704441--7704445.cif.'
_cod_database_code 7704444
_shelx_shelxl_version_number 2018/3
_shelx_space_group_comment
;
The symmetry employed for this shelxl refinement is uniquely defined
by the following loop, which should always be used as a source of
symmetry information in preference to the above space-group names.
They are only intended as comments.
;
_olex2_refinement_description
;
1. Fixed Uiso
 At 1.2 times of:
  All C(H) groups, All N(H) groups
2. Restrained distances
 N3-H3A = N2-H2A
 0.88 with sigma of 0.02
3.a Aromatic/amide H refined with riding coordinates:
 C2(H2), C3(H3), C4(H4), C8(H8), C9(H9), C10(H10), C11(H11), C15(H15),
 C16(H16), C17(H17), C18(H18)
;
_olex2_date_sample_data_collection 2015-03-05
_olex2_date_sample_submission 2015-02-05
_olex2_diffrn_ambient_temperature_device 'Oxford Cryosystems'
_olex2_exptl_crystal_mounting_method 'The crystal was mounted on a MITIGEN holder in perfluoroether oil'
_olex2_submission_original_sample_id L2
_olex2_submission_special_instructions 'No special instructions were received'

loop_
_space_group_symop_operation_xyz
'x, y, z'
'-x+1/2, y+1/2, -z+1/2'
'-x, -y, -z'
'x-1/2, -y-1/2, z-1/2'

loop_
_atom_site_label
_atom_site_type_symbol
_atom_site_fract_x
_atom_site_fract_y
_atom_site_fract_z
_atom_site_U_iso_or_equiv
_atom_site_adp_type
_atom_site_occupancy
_atom_site_site_symmetry_order
_atom_site_calc_flag
_atom_site_refinement_flags_posn
_atom_site_refinement_flags_adp
_atom_site_refinement_flags_occupancy
_atom_site_disorder_assembly
_atom_site_disorder_group
C1 C 0.6657(5) 0.12151(12) 0.05690(8) 0.0169(4) Uani 1 1 d . . . . .
C2 C 0.8451(5) 0.05387(13) 0.07398(8) 0.0196(4) Uani 1 1 d . . . . .
H2 H 0.915530 0.013993 0.050733 0.023 Uiso 1 1 calc R U . . .
C3 C 0.9184(5) 0.04610(13) 0.12550(9) 0.0207(4) Uani 1 1 d . . . . .
H3 H 1.041435 0.000815 0.138323 0.025 Uiso 1 1 calc R U . . .
C4 C 0.8096(5) 0.10544(13) 0.15833(8) 0.0188(4) Uani 1 1 d . . . . .
H4 H 0.852842 0.101001 0.194001 0.023 Uiso 1 1 calc R U . . .
C5 C 0.6353(5) 0.17170(12) 0.13764(8) 0.0163(4) Uani 1 1 d . . . . .
C6 C 0.5257(5) 0.23549(12) 0.17461(8) 0.0179(4) Uani 1 1 d . . . . .
C7 C 0.3477(5) 0.37872(12) 0.18303(8) 0.0157(4) Uani 1 1 d . . . . .
C8 C 0.1829(5) 0.37082(13) 0.22706(8) 0.0197(4) Uani 1 1 d . . . . .
H8 H 0.117691 0.317834 0.237806 0.024 Uiso 1 1 calc R U . . .
C9 C 0.1135(5) 0.44044(13) 0.25539(8) 0.0206(4) Uani 1 1 d . . . . .
H9 H 0.001689 0.434358 0.285420 0.025 Uiso 1 1 calc R U . . .
C10 C 0.2052(5) 0.51850(13) 0.24040(8) 0.0188(4) Uani 1 1 d . . . . .
H10 H 0.156842 0.565525 0.260021 0.023 Uiso 1 1 calc R U . . .
C11 C 0.3686(5) 0.52731(12) 0.19641(8) 0.0165(4) Uani 1 1 d . . . . .
H11 H 0.434410 0.580405 0.185967 0.020 Uiso 1 1 calc R U . . .
C12 C 0.4352(5) 0.45797(12) 0.16772(7) 0.0149(4) Uani 1 1 d . . . . .
C13 C 0.5806(5) 0.12802(12) 0.00058(8) 0.0169(4) Uani 1 1 d . . . . .
C14 C 0.2573(5) 0.21592(12) -0.06003(8) 0.0163(4) Uani 1 1 d . . . . .
C15 C 0.3129(5) 0.17258(14) -0.10461(8) 0.0211(4) Uani 1 1 d . . . . .
H15 H 0.437555 0.123754 -0.102970 0.025 Uiso 1 1 calc R U . . .
C16 C 0.1860(6) 0.20090(14) -0.15132(8) 0.0229(5) Uani 1 1 d . . . . .
H16 H 0.225236 0.170969 -0.181308 0.027 Uiso 1 1 calc R U . . .
C17 C 0.0035(5) 0.27195(13) -0.15489(8) 0.0219(4) Uani 1 1 d . . . . .
H17 H -0.080340 0.290930 -0.187018 0.026 Uiso 1 1 calc R U . . .
C18 C -0.0551(5) 0.31485(13) -0.11106(8) 0.0195(4) Uani 1 1 d . . . . .
H18 H -0.182624 0.363163 -0.112948 0.023 Uiso 1 1 calc R U . . .
C19 C 0.0721(5) 0.28748(12) -0.06434(7) 0.0155(4) Uani 1 1 d . . . . .
I1 I 0.64791(3) 0.47868(2) 0.09893(2) 0.01648(5) Uani 1 1 d . . . . .
I2 I -0.02690(3) 0.35698(2) 0.00024(2) 0.01759(5) Uani 1 1 d . . . . .
N1 N 0.5635(4) 0.18093(10) 0.08785(6) 0.0151(3) Uani 1 1 d . . . . .
N2 N 0.4219(4) 0.30836(10) 0.15388(6) 0.0169(3) Uani 1 1 d D . . . .
H2A H 0.436(6) 0.3134(15) 0.1212(6) 0.020 Uiso 1 1 d D U . . .
N3 N 0.3781(4) 0.19093(10) -0.01176(7) 0.0170(3) Uani 1 1 d D . . . .
H3A H 0.324(6) 0.2205(14) 0.0137(8) 0.020 Uiso 1 1 d D U . . .
O1 O 0.5399(4) 0.22070(10) 0.22006(6) 0.0275(4) Uani 1 1 d . . . . .
O2 O 0.6871(4) 0.07920(10) -0.02925(6) 0.0241(3) Uani 1 1 d . . . . .

loop_
_atom_site_aniso_label
_atom_site_aniso_U_11
_atom_site_aniso_U_22
_atom_site_aniso_U_33
_atom_site_aniso_U_23
_atom_site_aniso_U_13
_atom_site_aniso_U_12
C1 0.0179(10) 0.0149(9) 0.0182(10) -0.0005(8) 0.0030(8) -0.0018(8)
C2 0.0219(11) 0.0157(9) 0.0215(11) -0.0015(8) 0.0037(9) 0.0018(8)
C3 0.0229(11) 0.0163(9) 0.0228(11) 0.0037(8) -0.0002(9) 0.0034(8)
C4 0.0204(10) 0.0178(9) 0.0179(10) 0.0018(8) -0.0005(8) 0.0013(8)
C5 0.0180(10) 0.0138(9) 0.0174(10) 0.0005(8) 0.0024(8) -0.0021(8)
C6 0.0207(10) 0.0150(9) 0.0178(10) 0.0005(8) 0.0005(8) -0.0008(8)
C7 0.0165(10) 0.0162(9) 0.0142(9) -0.0019(8) -0.0011(8) 0.0018(8)
C8 0.0234(11) 0.0180(9) 0.0177(10) 0.0004(8) 0.0014(9) -0.0017(8)
C9 0.0226(11) 0.0249(10) 0.0145(10) -0.0031(8) 0.0035(8) 0.0006(9)
C10 0.0194(11) 0.0209(10) 0.0160(10) -0.0055(8) 0.0001(8) 0.0022(8)
C11 0.0172(10) 0.0165(9) 0.0154(10) 0.0000(8) -0.0021(8) 0.0023(7)
C12 0.0155(10) 0.0185(9) 0.0107(9) 0.0000(8) -0.0006(8) 0.0021(8)
C13 0.0180(10) 0.0142(8) 0.0188(10) -0.0006(8) 0.0028(8) -0.0010(8)
C14 0.0184(10) 0.0150(9) 0.0157(10) -0.0004(8) 0.0023(8) 0.0007(7)
C15 0.0273(12) 0.0192(10) 0.0170(10) -0.0012(8) 0.0021(9) 0.0060(9)
C16 0.0304(12) 0.0243(10) 0.0142(10) -0.0053(8) 0.0023(9) 0.0028(9)
C17 0.0289(12) 0.0225(10) 0.0140(10) 0.0000(8) -0.0005(9) 0.0022(9)
C18 0.0236(11) 0.0168(9) 0.0181(10) 0.0000(8) 0.0006(9) 0.0024(8)
C19 0.0190(10) 0.0156(9) 0.0121(9) -0.0038(7) 0.0030(8) -0.0005(8)
I1 0.01838(8) 0.01683(7) 0.01449(8) -0.00055(5) 0.00332(5) 0.00096(5)
I2 0.01967(8) 0.01850(7) 0.01462(8) -0.00414(5) 0.00126(5) 0.00487(5)
N1 0.0169(8) 0.0134(7) 0.0149(8) -0.0010(6) 0.0012(7) 0.0000(6)
N2 0.0252(9) 0.0148(8) 0.0106(8) -0.0007(7) 0.0004(7) 0.0018(7)
N3 0.0233(9) 0.0152(8) 0.0126(8) -0.0025(6) 0.0018(7) 0.0043(7)
O1 0.0470(11) 0.0220(8) 0.0135(7) 0.0032(6) 0.0028(7) 0.0081(7)
O2 0.0314(9) 0.0226(7) 0.0183(8) -0.0039(6) 0.0015(6) 0.0099(7)

loop_
_atom_type_symbol
_atom_type_description
_atom_type_scat_dispersion_real
_atom_type_scat_dispersion_imag
_atom_type_scat_source
C C 0.0033 0.0016 'International Tables Vol C Tables 4.2.6.8 and 6.1.1.4'
H H 0.0000 0.0000 'International Tables Vol C Tables 4.2.6.8 and 6.1.1.4'
I I -0.4742 1.8119 'International Tables Vol C Tables 4.2.6.8 and 6.1.1.4'
N N 0.0061 0.0033 'International Tables Vol C Tables 4.2.6.8 and 6.1.1.4'
O O 0.0106 0.0060 'International Tables Vol C Tables 4.2.6.8 and 6.1.1.4'

loop_
_geom_angle_atom_site_label_1
_geom_angle_atom_site_label_2
_geom_angle_atom_site_label_3
_geom_angle
_geom_angle_site_symmetry_1
_geom_angle_site_symmetry_3
_geom_angle_publ_flag
C2 C1 C13 117.83(18) . . ?
N1 C1 C2 123.60(19) . . ?
N1 C1 C13 118.57(18) . . ?
C1 C2 H2 120.8 . . ?
C3 C2 C1 118.46(19) . . ?
C3 C2 H2 120.8 . . ?
C2 C3 H3 120.5 . . ?
C2 C3 C4 119.1(2) . . ?
C4 C3 H3 120.5 . . ?
C3 C4 H4 120.8 . . ?
C3 C4 C5 118.4(2) . . ?
C5 C4 H4 120.8 . . ?
C4 C5 C6 116.67(18) . . ?
N1 C5 C4 123.65(19) . . ?
N1 C5 C6 119.69(18) . . ?
N2 C6 C5 115.95(18) . . ?
O1 C6 C5 119.94(19) . . ?
O1 C6 N2 124.08(19) . . ?
C8 C7 C12 118.46(18) . . ?
C8 C7 N2 120.88(18) . . ?
C12 C7 N2 120.65(18) . . ?
C7 C8 H8 119.9 . . ?
C7 C8 C9 120.16(19) . . ?
C9 C8 H8 119.9 . . ?
C8 C9 H9 119.5 . . ?
C10 C9 C8 121.0(2) . . ?
C10 C9 H9 119.5 . . ?
C9 C10 H10 120.3 . . ?
C9 C10 C11 119.43(19) . . ?
C11 C10 H10 120.3 . . ?
C10 C11 H11 120.1 . . ?
C10 C11 C12 119.71(19) . . ?
C12 C11 H11 120.1 . . ?
C7 C12 I1 121.92(14) . . ?
C11 C12 C7 121.21(18) . . ?
C11 C12 I1 116.78(15) . . ?
N3 C13 C1 113.47(17) . . ?
O2 C13 C1 120.84(19) . . ?
O2 C13 N3 125.7(2) . . ?
C15 C14 N3 123.13(19) . . ?
C19 C14 C15 117.87(19) . . ?
C19 C14 N3 119.01(18) . . ?
C14 C15 H15 119.9 . . ?
C16 C15 C14 120.1(2) . . ?
C16 C15 H15 119.9 . . ?
C15 C16 H16 119.4 . . ?
C17 C16 C15 121.2(2) . . ?
C17 C16 H16 119.4 . . ?
C16 C17 H17 120.4 . . ?
C18 C17 C16 119.1(2) . . ?
C18 C17 H17 120.4 . . ?
C17 C18 H18 119.9 . . ?
C17 C18 C19 120.1(2) . . ?
C19 C18 H18 119.9 . . ?
C14 C19 I2 120.95(15) . . ?
C18 C19 C14 121.51(18) . . ?
C18 C19 I2 117.54(15) . . ?
C5 N1 C1 116.82(17) . . ?
C6 N2 C7 123.70(17) . . ?
C6 N2 H2A 116.0(17) . . ?
C7 N2 H2A 119.4(17) . . ?
C13 N3 C14 128.66(17) . . ?
C13 N3 H3A 114.8(17) . . ?
C14 N3 H3A 116.5(17) . . ?

loop_
_geom_bond_atom_site_label_1
_geom_bond_atom_site_label_2
_geom_bond_distance
_geom_bond_site_symmetry_2
_geom_bond_publ_flag
C1 C2 1.393(3) . ?
C1 C13 1.511(3) . ?
C1 N1 1.349(3) . ?
C2 H2 0.9500 . ?
C2 C3 1.381(3) . ?
C3 H3 0.9500 . ?
C3 C4 1.390(3) . ?
C4 H4 0.9500 . ?
C4 C5 1.395(3) . ?
C5 C6 1.512(3) . ?
C5 N1 1.338(3) . ?
C6 N2 1.363(3) . ?
C6 O1 1.220(3) . ?
C7 C8 1.393(3) . ?
C7 C12 1.402(3) . ?
C7 N2 1.420(2) . ?
C8 H8 0.9500 . ?
C8 C9 1.394(3) . ?
C9 H9 0.9500 . ?
C9 C10 1.387(3) . ?
C10 H10 0.9500 . ?
C10 C11 1.390(3) . ?
C11 H11 0.9500 . ?
C11 C12 1.392(3) . ?
C12 I1 2.0963(19) . ?
C13 N3 1.358(3) . ?
C13 O2 1.220(2) . ?
C14 C15 1.400(3) . ?
C14 C19 1.400(3) . ?
C14 N3 1.403(3) . ?
C15 H15 0.9500 . ?
C15 C16 1.392(3) . ?
C16 H16 0.9500 . ?
C16 C17 1.386(3) . ?
C17 H17 0.9500 . ?
C17 C18 1.383(3) . ?
C18 H18 0.9500 . ?
C18 C19 1.388(3) . ?
C19 I2 2.1030(19) . ?
N2 H2A 0.872(16) . ?
N3 H3A 0.866(16) . ?

loop_
_geom_torsion_atom_site_label_1
_geom_torsion_atom_site_label_2
_geom_torsion_atom_site_label_3
_geom_torsion_atom_site_label_4
_geom_torsion
_geom_torsion_site_symmetry_1
_geom_torsion_site_symmetry_2
_geom_torsion_site_symmetry_3
_geom_torsion_site_symmetry_4
_geom_torsion_publ_flag
C1 C2 C3 C4 0.4(3) . . . . ?
C1 C13 N3 C14 178.24(19) . . . . ?
C2 C1 C13 N3 173.39(19) . . . . ?
C2 C1 C13 O2 -5.7(3) . . . . ?
C2 C1 N1 C5 -1.7(3) . . . . ?
C2 C3 C4 C5 -1.3(3) . . . . ?
C3 C4 C5 C6 -179.12(19) . . . . ?
C3 C4 C5 N1 0.8(3) . . . . ?
C4 C5 C6 N2 165.38(19) . . . . ?
C4 C5 C6 O1 -13.1(3) . . . . ?
C4 C5 N1 C1 0.7(3) . . . . ?
C5 C6 N2 C7 -171.87(18) . . . . ?
C6 C5 N1 C1 -179.41(18) . . . . ?
C7 C8 C9 C10 0.2(3) . . . . ?
C8 C7 C12 C11 1.9(3) . . . . ?
C8 C7 C12 I1 -174.53(16) . . . . ?
C8 C7 N2 C6 -41.6(3) . . . . ?
C8 C9 C10 C11 0.1(3) . . . . ?
C9 C10 C11 C12 0.6(3) . . . . ?
C10 C11 C12 C7 -1.7(3) . . . . ?
C10 C11 C12 I1 174.97(16) . . . . ?
C12 C7 C8 C9 -1.2(3) . . . . ?
C12 C7 N2 C6 139.3(2) . . . . ?
C13 C1 C2 C3 -178.51(19) . . . . ?
C13 C1 N1 C5 178.01(17) . . . . ?
C14 C15 C16 C17 0.0(3) . . . . ?
C15 C14 C19 C18 0.4(3) . . . . ?
C15 C14 C19 I2 179.84(15) . . . . ?
C15 C14 N3 C13 5.6(3) . . . . ?
C15 C16 C17 C18 -0.6(3) . . . . ?
C16 C17 C18 C19 1.0(3) . . . . ?
C17 C18 C19 C14 -0.9(3) . . . . ?
C17 C18 C19 I2 179.61(17) . . . . ?
C19 C14 C15 C16 0.1(3) . . . . ?
C19 C14 N3 C13 -174.4(2) . . . . ?
N1 C1 C2 C3 1.2(3) . . . . ?
N1 C1 C13 N3 -6.3(3) . . . . ?
N1 C1 C13 O2 174.53(19) . . . . ?
N1 C5 C6 N2 -14.5(3) . . . . ?
N1 C5 C6 O1 167.0(2) . . . . ?
N2 C7 C8 C9 179.6(2) . . . . ?
N2 C7 C12 C11 -178.92(19) . . . . ?
N2 C7 C12 I1 4.6(3) . . . . ?
N3 C14 C15 C16 -179.9(2) . . . . ?
N3 C14 C19 C18 -179.62(19) . . . . ?
N3 C14 C19 I2 -0.2(3) . . . . ?
O1 C6 N2 C7 6.5(3) . . . . ?
O2 C13 N3 C14 -2.7(4) . . . . ?
